data_7112447
loop_
_publ_author_name
'Amat, Mercedes'
'Ramos, Carlos'
'P\'erez, Maria'
'Molins, Elies'
'Florindo, Pedro'
'Santos, Maria M. M.'
'Bosch, Joan'

_publ_section_title
;
 Enantioselective formal synthesis of ent-rhynchophylline and
 ent-isorhynchophylline.
;
_journal_issue 19
_journal_name_full 'Chemical communications (Cambridge, England)'
_journal_page_first 1954
_journal_page_last 1956
_journal_paper_doi 10.1039/c2cc38540f
_journal_volume 49
_journal_year 2013
_chemical_absolute_configuration ad
_chemical_compound_source 'synthesis as described'
_chemical_formula_moiety 'C24 H26 N2 O5 S1'
_chemical_formula_sum 'C24 H26 N2 O5 S'
_chemical_formula_weight 454.53
_chemical_name_systematic
;
?
;
_space_group_IT_number 19
_symmetry_cell_setting orthorhombic
_symmetry_Int_Tables_number 19
_symmetry_space_group_name_Hall 'P 2ac 2ab'
_symmetry_space_group_name_H-M 'P 21 21 21'
_atom_sites_solution_hydrogens geom
_atom_sites_solution_primary direct
_atom_sites_solution_secondary difmap
_audit_conform_dict_location ftp://ftp.iucr.org/pub/cif_core.dic
_audit_conform_dict_name cif_core.dic
_audit_conform_dict_version 2.3
_audit_creation_date 2010-06-10T10:00:53-00:00
_audit_creation_method 'WinGX routine CIF_UPDATE'
_cell_angle_alpha 90
_cell_angle_beta 90
_cell_angle_gamma 90
_cell_formula_units_Z 4
_cell_length_a 7.490(3)
_cell_length_b 16.436(18)
_cell_length_c 17.817(11)
_cell_measurement_reflns_used 25
_cell_measurement_temperature 294(2)
_cell_measurement_theta_max 21.8
_cell_measurement_theta_min 10.6
_cell_measurement_wavelength 0.71073
_cell_volume 2193(3)
_computing_cell_refinement 'CAD4 Express (Enraf Nonius, 1994)'
_computing_data_collection 'CAD4 Express (Enraf Nonius, 1994)'
_computing_data_reduction 'XCAD4 (Harms & Wocadlo, 1995)'
_computing_molecular_graphics 'Ortep-3 for Windows (Farrugia, 1997)'
_computing_publication_material 'WinGX publication routines (Farrugia, 1999)'
_computing_structure_refinement 'SHELXL-97 (Sheldrick, 1997)'
_computing_structure_solution 'SHELXS-86 (Sheldrick, 1986)'
_diffrn_ambient_temperature 293(2)
_diffrn_detector 'scintillation LiI'
_diffrn_detector_dtime 1.195
_diffrn_measured_fraction_theta_full 1
_diffrn_measured_fraction_theta_max 1
_diffrn_measurement_device '\k-geometry diffractometer'
_diffrn_measurement_device_type 'Enraf Nonius CAD4'
_diffrn_measurement_method 'non-profiled omega scans'
_diffrn_orient_matrix_type
;
x-axis points to radiation source
the matrix is specified in reciprocal space
;
_diffrn_orient_matrix_UB_11 0.001695
_diffrn_orient_matrix_UB_12 -0.038368
_diffrn_orient_matrix_UB_13 0.043653
_diffrn_orient_matrix_UB_21 0.005492
_diffrn_orient_matrix_UB_22 0.047186
_diffrn_orient_matrix_UB_23 0.035275
_diffrn_orient_matrix_UB_31 -0.133386
_diffrn_orient_matrix_UB_32 0.001376
_diffrn_orient_matrix_UB_33 0.001938
_diffrn_radiation_monochromator graphite
_diffrn_radiation_probe x-ray
_diffrn_radiation_type MoK\a
_diffrn_radiation_wavelength 0.71073
_diffrn_reflns_av_R_equivalents 0
_diffrn_reflns_av_unetI/netI 0.2342
_diffrn_reflns_limit_h_max 9
_diffrn_reflns_limit_h_min 0
_diffrn_reflns_limit_k_max 20
_diffrn_reflns_limit_k_min 0
_diffrn_reflns_limit_l_max 21
_diffrn_reflns_limit_l_min 0
_diffrn_reflns_number 2460
_diffrn_reflns_theta_full 25.97
_diffrn_reflns_theta_max 25.97
_diffrn_reflns_theta_min 1.69
_diffrn_source 'Enraf Nonius FR590'
_diffrn_standards_decay_% 0
_diffrn_standards_interval_time 60
_diffrn_standards_number 0
_exptl_absorpt_coefficient_mu 0.187
_exptl_absorpt_correction_T_max 0.9597
_exptl_absorpt_correction_T_min 0.9053
_exptl_absorpt_correction_type refdelf
_exptl_absorpt_process_details
;
Walker, N. & Stuart, D (1983) Acta. Cryst. A39, 158-166
;
_exptl_crystal_colour colorless
_exptl_crystal_density_diffrn 1.376
_exptl_crystal_density_method 'not measured'
_exptl_crystal_description prism
_exptl_crystal_F_000 960
_exptl_crystal_size_max 0.41
_exptl_crystal_size_mid 0.29
_exptl_crystal_size_min 0.12
_refine_diff_density_max 0.216
_refine_diff_density_min -0.29
_refine_diff_density_rms 0.057
_refine_ls_abs_structure_details 'Flack H D (1983), Acta Cryst. A39, 876-881'
_refine_ls_abs_structure_Flack 0.0(3)
_refine_ls_extinction_method none
_refine_ls_goodness_of_fit_ref 0.859
_refine_ls_hydrogen_treatment calcd
_refine_ls_matrix_type full
_refine_ls_number_parameters 290
_refine_ls_number_reflns 2460
_refine_ls_number_restraints 91
_refine_ls_restrained_S_all 0.85
_refine_ls_R_factor_all 0.2321
_refine_ls_R_factor_gt 0.0737
_refine_ls_shift/su_max 0
_refine_ls_shift/su_mean 0
_refine_ls_structure_factor_coef Fsqd
_refine_ls_weighting_details 'calc w=1/[\s^2^(Fo^2^)+(0.0362P)^2^+0.0000P] where P=(Fo^2^+2Fc^2^)/3'
_refine_ls_weighting_scheme calc
_refine_ls_wR_factor_gt 0.1141
_refine_ls_wR_factor_ref 0.1463
_reflns_number_gt 772
_reflns_number_total 2460
_reflns_threshold_expression >2sigma(I)
_cod_duplicate_entry 7108897
_cod_data_source_file c2cc38540f.txt
_cod_data_source_block jb84
_cod_original_cell_volume 2193.4(3)
_cod_database_code 7112447

loop_
_symmetry_equiv_pos_as_xyz
'x, y, z'
'-x+1/2, -y, z+1/2'
'x+1/2, -y+1/2, -z'
'-x, y+1/2, -z+1/2'

loop_
_atom_site_label
_atom_site_type_symbol
_atom_site_fract_x
_atom_site_fract_y
_atom_site_fract_z
_atom_site_U_iso_or_equiv
_atom_site_adp_type
_atom_site_occupancy
_atom_site_symmetry_multiplicity
_atom_site_calc_flag
_atom_site_refinement_flags
S1 S 0.3238(3) 0.8304(2) 0.82260(19) 0.0670(9) Uani 1 1 d U
O2 O 1.0907(8) 0.4965(5) 0.9220(4) 0.095(3) Uani 1 1 d U
O11 O 0.2248(9) 0.8510(5) 0.8907(5) 0.086(3) Uani 1 1 d U
O12 O 0.2473(8) 0.8427(5) 0.7495(4) 0.083(2) Uani 1 1 d U
O42 O 0.6423(14) 0.2396(6) 0.9975(5) 0.117(4) Uani 1 1 d U
O43 O 0.5373(10) 0.3155(5) 1.0877(5) 0.086(3) Uani 1 1 d U
N1 N 0.8487(9) 0.5723(6) 0.9237(5) 0.056(2) Uani 1 1 d U
N11 N 0.3673(9) 0.7310(5) 0.8289(5) 0.058(2) Uani 1 1 d U
C2 C 0.9269(13) 0.5006(8) 0.9292(6) 0.063(3) Uani 1 1 d U
C3 C 0.8162(12) 0.4273(6) 0.9466(6) 0.060(3) Uani 1 1 d U
H3A H 0.8739 0.3977 0.987 0.072 Uiso 1 1 calc R
H3B H 0.8163 0.3922 0.9029 0.072 Uiso 1 1 calc R
C4 C 0.6254(12) 0.4425(6) 0.9688(5) 0.049(3) Uani 1 1 d U
H4 H 0.6239 0.4628 1.0206 0.059 Uiso 1 1 calc R
C5 C 0.5507(11) 0.5077(6) 0.9185(5) 0.048(3) Uani 1 1 d U
H5A H 0.4253 0.5162 0.9296 0.057 Uiso 1 1 calc R
H5B H 0.5611 0.4912 0.8664 0.057 Uiso 1 1 calc R
C6 C 0.6540(12) 0.5855(6) 0.9314(5) 0.051(2) Uani 1 1 d U
H6 H 0.6317 0.6024 0.9834 0.061 Uiso 1 1 calc R
C7 C 0.6204(12) 0.6600(7) 0.8812(5) 0.049(2) Uani 1 1 d U
C8 C 0.7880(12) 0.7076(6) 0.8922(6) 0.061(3) Uani 1 1 d U
H8A H 0.7802 0.7402 0.9375 0.073 Uiso 1 1 calc R
H8B H 0.8076 0.7438 0.8499 0.073 Uiso 1 1 calc R
C9 C 0.9433(12) 0.6454(7) 0.8986(6) 0.074(3) Uani 1 1 d U
H9A H 1.0011 0.6368 0.8505 0.088 Uiso 1 1 calc R
H9B H 1.0316 0.6628 0.935 0.088 Uiso 1 1 calc R
C10 C 0.4436(12) 0.7055(7) 0.9014(6) 0.064(3) Uani 1 1 d U
H10A H 0.3621 0.6696 0.9278 0.077 Uiso 1 1 calc R
H10B H 0.468 0.7524 0.9328 0.077 Uiso 1 1 calc R
C12 C 0.4520(12) 0.6849(8) 0.7697(6) 0.054(3) Uani 1 1 d U
C13 C 0.3950(12) 0.6840(7) 0.6978(6) 0.063(3) Uani 1 1 d U
H13 H 0.3025 0.7168 0.6806 0.076 Uiso 1 1 calc R
C14 C 0.4868(14) 0.6295(6) 0.6514(6) 0.073(3) Uani 1 1 d U
H14 H 0.4503 0.624 0.6018 0.087 Uiso 1 1 calc R
C15 C 0.6284(12) 0.5837(6) 0.6761(6) 0.059(3) Uani 1 1 d U
H15 H 0.6912 0.5507 0.6429 0.071 Uiso 1 1 calc R
C16 C 0.6766(14) 0.5875(7) 0.7516(5) 0.065(3) Uani 1 1 d U
H16 H 0.7667 0.5543 0.7704 0.078 Uiso 1 1 calc R
C17 C 0.5865(11) 0.6424(6) 0.7988(5) 0.048(3) Uani 1 1 d U
C18 C 0.5311(11) 0.8784(6) 0.8271(7) 0.056(3) Uani 1 1 d U
C19 C 0.5872(15) 0.9113(8) 0.8899(7) 0.074(4) Uani 1 1 d U
H19 H 0.5152 0.9083 0.9323 0.089 Uiso 1 1 calc R
C20 C 0.7509(16) 0.9505(7) 0.8948(8) 0.085(4) Uani 1 1 d U
H20 H 0.7916 0.9705 0.9406 0.103 Uiso 1 1 calc R
C21 C 0.8533(14) 0.9593(8) 0.8299(8) 0.092(4) Uani 1 1 d U
H21 H 0.963 0.9858 0.8317 0.111 Uiso 1 1 calc R
C22 C 0.7901(17) 0.9286(9) 0.7634(7) 0.103(5) Uani 1 1 d U
H22 H 0.8582 0.9334 0.72 0.124 Uiso 1 1 calc R
C23 C 0.6323(14) 0.8920(7) 0.7608(6) 0.068(3) Uani 1 1 d U
H23 H 0.5871 0.875 0.7148 0.082 Uiso 1 1 calc R
C41 C 0.5113(13) 0.3655(6) 0.9651(6) 0.069(3) Uani 1 1 d U
H41A H 0.3883 0.3795 0.9761 0.082 Uiso 1 1 calc R
H41B H 0.5155 0.3439 0.9144 0.082 Uiso 1 1 calc R
C42 C 0.5714(17) 0.3022(8) 1.0181(8) 0.070(4) Uani 1 1 d U
C43 C 0.5945(14) 0.2512(8) 1.1413(6) 0.113(5) Uani 1 1 d U
H43A H 0.5757 0.1987 1.1191 0.169 Uiso 1 1 calc R
H43B H 0.5258 0.2555 1.1866 0.169 Uiso 1 1 calc R
H43C H 0.7189 0.258 1.1527 0.169 Uiso 1 1 calc R

loop_
_atom_site_aniso_label
_atom_site_aniso_U_11
_atom_site_aniso_U_22
_atom_site_aniso_U_33
_atom_site_aniso_U_23
_atom_site_aniso_U_13
_atom_site_aniso_U_12
S1 0.0394(14) 0.081(2) 0.080(2) -0.006(2) -0.0133(19) 0.0178(17)
O2 0.027(3) 0.139(8) 0.120(8) 0.008(7) 0.010(5) 0.023(5)
O11 0.049(4) 0.104(7) 0.104(5) -0.010(6) 0.017(4) 0.032(5)
O12 0.065(5) 0.084(6) 0.099(5) 0.004(5) -0.048(4) 0.022(5)
O42 0.140(10) 0.096(8) 0.114(7) -0.023(6) -0.010(7) 0.038(7)
O43 0.070(5) 0.109(7) 0.078(5) 0.002(5) 0.000(5) -0.002(5)
N1 0.022(4) 0.075(5) 0.071(6) -0.006(6) 0.004(5) 0.008(4)
N11 0.037(5) 0.076(5) 0.063(5) 0.008(5) -0.007(5) 0.012(4)
C2 0.033(5) 0.084(7) 0.074(9) -0.015(8) 0.010(6) 0.015(5)
C3 0.039(5) 0.072(7) 0.069(8) -0.010(7) -0.002(6) 0.015(5)
C4 0.038(5) 0.061(6) 0.049(6) -0.007(5) 0.000(5) 0.008(5)
C5 0.029(5) 0.074(7) 0.041(7) 0.005(6) -0.007(5) 0.003(5)
C6 0.032(5) 0.066(6) 0.056(6) -0.006(6) 0.003(6) 0.009(4)
C7 0.028(4) 0.061(6) 0.059(6) -0.005(5) -0.006(5) -0.001(4)
C8 0.045(5) 0.085(7) 0.052(7) 0.000(6) 0.000(6) -0.007(5)
C9 0.036(5) 0.110(9) 0.074(8) 0.008(9) -0.002(6) -0.009(6)
C10 0.046(5) 0.088(9) 0.057(6) -0.003(6) 0.008(6) 0.022(6)
C12 0.022(5) 0.084(8) 0.054(5) 0.008(6) -0.005(4) -0.002(5)
C13 0.047(6) 0.079(9) 0.064(6) 0.002(6) -0.023(5) 0.016(6)
C14 0.061(7) 0.089(10) 0.069(8) -0.013(6) -0.006(6) -0.012(6)
C15 0.041(6) 0.080(8) 0.056(6) -0.018(7) 0.010(7) 0.000(5)
C16 0.043(6) 0.086(8) 0.066(6) -0.001(7) 0.014(6) 0.000(6)
C17 0.028(5) 0.075(8) 0.043(5) 0.006(5) 0.008(4) -0.009(5)
C18 0.027(4) 0.077(7) 0.063(6) 0.012(7) -0.012(5) 0.013(4)
C19 0.057(7) 0.102(11) 0.064(6) -0.010(8) -0.007(6) 0.010(7)
C20 0.077(8) 0.081(10) 0.099(9) -0.033(9) -0.023(7) 0.009(7)
C21 0.042(7) 0.096(10) 0.138(11) -0.014(11) -0.013(7) -0.001(7)
C22 0.064(8) 0.151(15) 0.094(9) 0.009(11) 0.020(8) -0.025(8)
C23 0.059(7) 0.091(10) 0.055(6) 0.007(7) -0.021(6) 0.000(6)
C41 0.050(6) 0.075(7) 0.081(8) -0.001(7) -0.006(7) -0.005(6)
C42 0.059(8) 0.065(8) 0.086(8) 0.000(7) 0.006(8) 0.002(7)
C43 0.074(9) 0.158(13) 0.106(10) 0.058(9) -0.033(8) -0.042(9)

loop_
_atom_type_symbol
_atom_type_description
_atom_type_scat_dispersion_real
_atom_type_scat_dispersion_imag
_atom_type_scat_source
C C 0.0033 0.0016 'International Tables Vol C Tables 4.2.6.8 and 6.1.1.4'
H H 0 0 'International Tables Vol C Tables 4.2.6.8 and 6.1.1.4'
N N 0.0061 0.0033 'International Tables Vol C Tables 4.2.6.8 and 6.1.1.4'
O O 0.0106 0.006 'International Tables Vol C Tables 4.2.6.8 and 6.1.1.4'
S S 0.1246 0.1234 'International Tables Vol C Tables 4.2.6.8 and 6.1.1.4'

loop_
_geom_angle_atom_site_label_1
_geom_angle_atom_site_label_2
_geom_angle_atom_site_label_3
_geom_angle
O12 S1 O11 121.2(4)
O12 S1 N11 106.1(5)
O11 S1 N11 105.7(5)
O12 S1 C18 109.4(6)
O11 S1 C18 108.0(6)
N11 S1 C18 105.4(4)
C42 O43 C43 116.2(11)
C2 N1 C9 122.7(8)
C2 N1 C6 124.2(10)
C9 N1 C6 112.6(9)
C12 N11 C10 108.7(7)
C12 N11 S1 123.3(7)
C10 N11 S1 114.4(7)
O2 C2 N1 118.8(12)
O2 C2 C3 121.9(12)
N1 C2 C3 119.2(9)
C2 C3 C4 116.6(9)
C3 C4 C5 108.4(9)
C3 C4 C41 112.4(9)
C5 C4 C41 110.8(8)
C4 C5 C6 108.7(8)
N1 C6 C5 111.5(9)
N1 C6 C7 102.9(9)
C5 C6 C7 120.1(8)
C8 C7 C17 111.5(8)
C8 C7 C6 101.8(8)
C17 C7 C6 116.0(10)
C8 C7 C10 115.6(9)
C17 C7 C10 99.9(8)
C6 C7 C10 112.7(8)
C7 C8 C9 107.1(8)
N1 C9 C8 101.5(7)
N11 C10 C7 105.2(8)
C17 C12 C13 127.1(11)
C17 C12 N11 108.8(9)
C13 C12 N11 124.0(10)
C12 C13 C14 114.3(10)
C15 C14 C13 122.7(11)
C14 C15 C16 119.0(11)
C15 C16 C17 118.7(11)
C12 C17 C16 117.9(10)
C12 C17 C7 113.8(10)
C16 C17 C7 128.3(10)
C19 C18 C23 118.2(10)
C19 C18 S1 120.7(10)
C23 C18 S1 120.5(9)
C18 C19 C20 121.9(13)
C19 C20 C21 118.7(13)
C22 C21 C20 119.2(11)
C23 C22 C21 120.2(13)
C22 C23 C18 121.2(12)
C42 C41 C4 112.7(9)
O42 C42 O43 121.5(14)
O42 C42 C41 122.6(14)
O43 C42 C41 115.9(12)

loop_
_geom_bond_atom_site_label_1
_geom_bond_atom_site_label_2
_geom_bond_distance
S1 O12 1.437(6)
S1 O11 1.461(7)
S1 N11 1.671(8)
S1 C18 1.744(9)
O2 C2 1.235(9)
O42 C42 1.214(12)
O43 C42 1.286(13)
O43 C43 1.486(11)
N1 C2 1.320(12)
N1 C9 1.466(12)
N1 C6 1.481(11)
N11 C12 1.446(11)
N11 C10 1.473(11)
C2 C3 1.495(13)
C3 C4 1.504(12)
C4 C5 1.505(11)
C4 C41 1.529(13)
C5 C6 1.513(12)
C6 C7 1.537(13)
C7 C8 1.492(12)
C7 C17 1.519(12)
C7 C10 1.563(12)
C8 C9 1.553(12)
C12 C17 1.331(12)
C12 C13 1.349(11)
C13 C14 1.400(12)
C14 C15 1.372(12)
C15 C16 1.394(12)
C16 C17 1.406(12)
C18 C19 1.312(14)
C18 C23 1.420(13)
C19 C20 1.388(14)
C20 C21 1.395(14)
C21 C22 1.373(14)
C22 C23 1.327(14)
C41 C42 1.476(14)

loop_
_geom_torsion_atom_site_label_1
_geom_torsion_atom_site_label_2
_geom_torsion_atom_site_label_3
_geom_torsion_atom_site_label_4
_geom_torsion
O12 S1 N11 C12 45.3(8)
O11 S1 N11 C12 175.1(7)
C18 S1 N11 C12 -70.7(9)
O12 S1 N11 C10 -178.7(6)
O11 S1 N11 C10 -48.9(7)
C18 S1 N11 C10 65.3(8)
C9 N1 C2 O2 9.3(17)
C6 N1 C2 O2 -179.8(10)
C9 N1 C2 C3 -172.9(10)
C6 N1 C2 C3 -2.1(17)
O2 C2 C3 C4 168.4(10)
N1 C2 C3 C4 -9.3(16)
C2 C3 C4 C5 41.9(13)
C2 C3 C4 C41 164.7(9)
C3 C4 C5 C6 -63.2(11)
C41 C4 C5 C6 173.1(8)
C2 N1 C6 C5 -20.4(15)
C9 N1 C6 C5 151.3(9)
C2 N1 C6 C7 -150.4(10)
C9 N1 C6 C7 21.3(11)
C4 C5 C6 N1 52.8(11)
C4 C5 C6 C7 173.2(8)
N1 C6 C7 C8 -34.6(10)
C5 C6 C7 C8 -159.1(8)
N1 C6 C7 C17 86.7(10)
C5 C6 C7 C17 -37.8(12)
N1 C6 C7 C10 -159.0(8)
C5 C6 C7 C10 76.4(12)
C17 C7 C8 C9 -87.6(12)
C6 C7 C8 C9 36.7(10)
C10 C7 C8 C9 159.2(9)
C2 N1 C9 C8 172.7(10)
C6 N1 C9 C8 0.9(11)
C7 C8 C9 N1 -23.9(11)
C12 N11 C10 C7 16.8(10)
S1 N11 C10 C7 -125.4(7)
C8 C7 C10 N11 101.8(10)
C17 C7 C10 N11 -18.0(10)
C6 C7 C10 N11 -141.7(9)
C10 N11 C12 C17 -7.9(11)
S1 N11 C12 C17 130.2(8)
C10 N11 C12 C13 169.5(11)
S1 N11 C12 C13 -52.4(14)
C17 C12 C13 C14 2.5(18)
N11 C12 C13 C14 -174.4(9)
C12 C13 C14 C15 -3.0(16)
C13 C14 C15 C16 4.2(16)
C14 C15 C16 C17 -4.4(16)
C13 C12 C17 C16 -2.9(18)
N11 C12 C17 C16 174.3(8)
C13 C12 C17 C7 177.7(11)
N11 C12 C17 C7 -5.0(12)
C15 C16 C17 C12 3.8(16)
C15 C16 C17 C7 -177.0(10)
C8 C7 C17 C12 -108.0(10)
C6 C7 C17 C12 136.0(10)
C10 C7 C17 C12 14.6(12)
C8 C7 C17 C16 72.7(14)
C6 C7 C17 C16 -43.2(13)
C10 C7 C17 C16 -164.6(9)
O12 S1 C18 C19 146.0(10)
O11 S1 C18 C19 12.3(11)
N11 S1 C18 C19 -100.3(10)
O12 S1 C18 C23 -25.7(10)
O11 S1 C18 C23 -159.4(9)
N11 S1 C18 C23 88.0(10)
C23 C18 C19 C20 -7.5(17)
S1 C18 C19 C20 -179.4(10)
C18 C19 C20 C21 4(2)
C19 C20 C21 C22 -1(2)
C20 C21 C22 C23 1(2)
C21 C22 C23 C18 -5(2)
C19 C18 C23 C22 7.9(17)
S1 C18 C23 C22 179.9(10)
C3 C4 C41 C42 63.1(13)
C5 C4 C41 C42 -175.5(10)
C43 O43 C42 O42 1.8(19)
C43 O43 C42 C41 178.9(9)
C4 C41 C42 O42 -109.8(14)
C4 C41 C42 O43 73.1(14)
